data_4002158
loop_
_publ_author_name
'Al Saghir, Kholoud'
'Chenu, S\'ebastien'
'Veron, Emmanuel'
'Fayon, Franck'
'Suchomel, Matthew'
'Genevois, C\'ecile'
'Porcher, Florence'
'Matzen, Guy'
'Massiot, Dominique'
'Allix, Mathieu'

_publ_section_title
;
 Transparency through Structural Disorder: A New Concept for Innovative
 Transparent Ceramics
;
_journal_name_full 'Chemistry of Materials'
_journal_page_first 150106064151000
_journal_paper_doi 10.1021/cm5037106
_journal_year 2015
_chemical_formula_sum 'Al2.062 O8 Si1.938 Sr1.031'
_chemical_formula_weight 328.4
_chemical_name_systematic ' ?'
_space_group_IT_number 193
_symmetry_cell_setting hexagonal
_symmetry_Int_Tables_number 193
_symmetry_space_group_name_Hall '-P 6c 2'
_symmetry_space_group_name_H-M 'P 63/m c m'
_cell_angle_alpha 90
_cell_angle_beta 90
_cell_angle_gamma 120
_cell_formula_units_Z 2
_cell_length_a 5.196294(5)
_cell_length_b 5.196294(5)
_cell_length_c 15.21997(2)
_cell_measurement_temperature 293
_cell_volume 355.9032(7)
_diffrn_ambient_temperature 293
_diffrn_radiation_probe x-ray
_diffrn_radiation_wavelength 0.41396
_exptl_absorpt_coefficient_mu 1.983
_exptl_crystal_density_diffrn 3.0634
_exptl_crystal_F_000 314
_pd_instr_location ' ?'
_pd_meas_2theta_range_inc 0.001
_pd_meas_2theta_range_max 59.992
_pd_meas_2theta_range_min 1.000
_pd_meas_number_of_points 58993
_pd_proc_2theta_range_inc 0.001
_pd_proc_2theta_range_max 49.999
_pd_proc_2theta_range_min 1
_pd_proc_ls_background_function '10 Legendre polynoms'
_pd_proc_ls_pref_orient_corr 'March & Dollase'
_pd_proc_ls_profile_function Pseudo-Voigt
_pd_proc_ls_prof_R_factor 0.0555
_pd_proc_ls_prof_wR_expected 0.0443
_pd_proc_ls_prof_wR_factor 0.0717
_refine_diff_density_max 3.36
_refine_diff_density_min -2.68
_refine_ls_goodness_of_fit_all 1.62
_refine_ls_number_constraints 1
_refine_ls_number_parameters 30
_refine_ls_number_restraints 0
_refine_ls_R_factor_all 0.0322
_refine_ls_R_factor_gt 0.0318
_refine_ls_shift/su_max 0.0379
_refine_ls_shift/su_mean 0.0019
_refine_ls_weighting_scheme sigma
_refine_ls_wR_factor_all 0.0440
_refine_ls_wR_factor_gt 0.0439
_cod_data_source_file cm5037106_si_004.cif
_cod_data_source_block I
_cod_depositor_comments
;
The following automatic conversions were performed:

'_diffrn_radiation_probe' value 'X-ray' changed to 'x-ray' according
to
/home/saulius/struct/COD-crude-data--automatic-downloads/rss-feeds/ACS/lib/dictionaries/cif_core.dic
dictionary named 'cif_core.dic' version 2.4.2 from 2011-04-26.

Automatic conversion script
Id: cif_fix_values 2935 2014-11-11 08:27:57Z andrius 
;
_cod_original_sg_symbol_Hall '-P 6c;-2'
_cod_database_code 4002158

loop_
_symmetry_equiv_pos_site_id
_symmetry_equiv_pos_as_xyz
1 x,y,z
2 -y,x-y,z
3 -x+y,-x,z
4 -x,-y,z+1/2
5 y,-x+y,z+1/2
6 x-y,x,z+1/2
7 y,x,-z+1/2
8 x-y,-y,-z+1/2
9 -x,-x+y,-z+1/2
10 -y,-x,-z
11 -x+y,y,-z
12 x,x-y,-z
13 -x,-y,-z
14 y,-x+y,-z
15 x-y,x,-z
16 x,y,-z+1/2
17 -y,x-y,-z+1/2
18 -x+y,-x,-z+1/2
19 -y,-x,z+1/2
20 -x+y,y,z+1/2
21 x,x-y,z+1/2
22 y,x,z
23 x-y,-y,z
24 -x,-x+y,z

loop_
_atom_site_label
_atom_site_type_symbol
_atom_site_fract_x
_atom_site_fract_y
_atom_site_fract_z
_atom_site_adp_type
_atom_site_U_iso_or_equiv
_atom_site_symmetry_multiplicity
_atom_site_occupancy
_atom_site_calc_flag
Sr1 Sr 0 0 0 Uani 0.00824(5) 2 1 d
Si1 Si 0.333333 0.666667 0.141936(15) Uani 0.00490(7) 8 0.4845 d
Al1 Al 0.333333 0.666667 0.141936(15) Uani 0.00490(7) 8 0.5153(2) d
O1 O 0.333333 0.666667 0.25 Uani 0.0139(2) 4 1 d
O2 O 0.40670(10) 0 0.10149(4) Uani 0.0136(2) 12 1 d
Sr2 Sr 0 0 0.25 Uiso 0.0034(10) 2 0.0306(4) d

loop_
_atom_site_aniso_label
_atom_site_aniso_type_symbol
_atom_site_aniso_U_11
_atom_site_aniso_U_22
_atom_site_aniso_U_33
_atom_site_aniso_U_12
_atom_site_aniso_U_13
_atom_site_aniso_U_23
Sr1 Sr 0.00891(5) 0.00891(5) 0.00689(9) 0.00446(3) 0 0
Si1 Si 0.00522(8) 0.00522(8) 0.00427(13) 0.00261(4) 0 0
Al1 Al 0.00522(8) 0.00522(8) 0.00427(13) 0.00261(4) 0 0
O1 O 0.0157(3) 0.0157(3) 0.0101(5) 0.00787(14) 0 0
O2 O 0.0180(2) 0.0082(3) 0.0113(3) 0.00410(14) -0.0058(2) 0

loop_
_atom_type_symbol
_atom_type_scat_dispersion_real
_atom_type_scat_dispersion_imag
_atom_type_scat_source
Al 0.0202 0.0168 'International Tables Vol C tables 4.2.6.8 and 6.1.1.1'
O 0.0019 0.0019 'International Tables Vol C tables 4.2.6.8 and 6.1.1.1'
Si 0.0272 0.0232 'International Tables Vol C tables 4.2.6.8 and 6.1.1.1'
Sr 0.2392 1.3118 'International Tables Vol C tables 4.2.6.8 and 6.1.1.1'

loop_
_geom_angle_atom_site_label_1
_geom_angle_atom_site_label_2
_geom_angle_atom_site_label_3
_geom_angle_site_symmetry_1
_geom_angle_site_symmetry_3
_geom_angle
O2 Sr1 O2 1_455 . 117.221(15)
O2 Sr1 O2 1_455 2_545 101.478(8)
O2 Sr1 O2 1_455 2_555 51.300(4)
O2 Sr1 O2 1_455 3_555 51.300(14)
O2 Sr1 O2 1_455 3_665 101.478(11)
O2 Sr1 O2 1_455 10_555 128.700(4)
O2 Sr1 O2 1_455 10_565 78.522(8)
O2 Sr1 O2 1_455 11_555 62.779(15)
O2 Sr1 O2 1_455 11_655 180.0(5)
O2 Sr1 O2 1_455 12_445 78.522(11)
O2 Sr1 O2 1_455 12_555 128.700(14)
O2 Sr1 O2 . 2_545 51.300(4)
O2 Sr1 O2 . 2_555 88.719(12)
O2 Sr1 O2 . 3_555 88.719(15)
O2 Sr1 O2 . 3_665 51.300(10)
O2 Sr1 O2 . 10_555 91.281(12)
O2 Sr1 O2 . 10_565 128.700(4)
O2 Sr1 O2 . 11_555 180.0(5)
O2 Sr1 O2 . 11_655 62.779(15)
O2 Sr1 O2 . 12_445 128.700(10)
O2 Sr1 O2 . 12_555 91.281(15)
O2 Sr1 O2 2_545 2_555 117.221(15)
O2 Sr1 O2 2_545 3_555 51.300(14)
O2 Sr1 O2 2_545 3_665 101.478(11)
O2 Sr1 O2 2_545 10_555 62.779(15)
O2 Sr1 O2 2_545 10_565 180.0(5)
O2 Sr1 O2 2_545 11_555 128.700(4)
O2 Sr1 O2 2_545 11_655 78.522(8)
O2 Sr1 O2 2_545 12_445 78.522(11)
O2 Sr1 O2 2_545 12_555 128.700(14)
O2 Sr1 O2 2_555 3_555 88.719(15)
O2 Sr1 O2 2_555 3_665 51.300(10)
O2 Sr1 O2 2_555 10_555 180.0(5)
O2 Sr1 O2 2_555 10_565 62.779(15)
O2 Sr1 O2 2_555 11_555 91.281(12)
O2 Sr1 O2 2_555 11_655 128.700(4)
O2 Sr1 O2 2_555 12_445 128.700(10)
O2 Sr1 O2 2_555 12_555 91.281(15)
O2 Sr1 O2 3_555 3_665 117.221(14)
O2 Sr1 O2 3_555 10_555 91.281(15)
O2 Sr1 O2 3_555 10_565 128.700(14)
O2 Sr1 O2 3_555 11_555 91.281(15)
O2 Sr1 O2 3_555 11_655 128.700(14)
O2 Sr1 O2 3_555 12_445 62.779(14)
O2 Sr1 O2 3_555 12_555 180.0(5)
O2 Sr1 O2 3_665 10_555 128.700(10)
O2 Sr1 O2 3_665 10_565 78.522(11)
O2 Sr1 O2 3_665 11_555 128.700(10)
O2 Sr1 O2 3_665 11_655 78.522(11)
O2 Sr1 O2 3_665 12_445 180.0(5)
O2 Sr1 O2 3_665 12_555 62.779(14)
O2 Sr1 O2 10_555 10_565 117.221(15)
O2 Sr1 O2 10_555 11_555 88.719(12)
O2 Sr1 O2 10_555 11_655 51.300(4)
O2 Sr1 O2 10_555 12_445 51.300(10)
O2 Sr1 O2 10_555 12_555 88.719(15)
O2 Sr1 O2 10_565 11_555 51.300(4)
O2 Sr1 O2 10_565 11_655 101.478(8)
O2 Sr1 O2 10_565 12_445 101.478(11)
O2 Sr1 O2 10_565 12_555 51.300(14)
O2 Sr1 O2 11_555 11_655 117.221(15)
O2 Sr1 O2 11_555 12_445 51.300(10)
O2 Sr1 O2 11_555 12_555 88.719(15)
O2 Sr1 O2 11_655 12_445 101.478(11)
O2 Sr1 O2 11_655 12_555 51.300(14)
O2 Sr1 O2 12_445 12_555 117.221(14)
O1 Si1 O2 . 1_565 111.328(19)
O1 Si1 O2 . 2_555 111.328(19)
O1 Si1 O2 . 3_665 111.33(2)
O2 Si1 O2 1_565 2_555 107.55(2)
O2 Si1 O2 1_565 3_665 107.55(3)
O2 Si1 O2 2_555 3_665 107.55(2)
O1 Al1 O2 . 1_565 111.328(19)
O1 Al1 O2 . 2_555 111.328(19)
O1 Al1 O2 . 3_665 111.33(2)
O2 Al1 O2 1_565 2_555 107.55(2)
O2 Al1 O2 1_565 3_665 107.55(3)
O2 Al1 O2 2_555 3_665 107.55(2)
O1 Sr2 O1 1_445 1_545 120
O1 Sr2 O1 1_445 . 120
O1 Sr2 O1 1_445 7_445 60
O1 Sr2 O1 1_445 7_455 60
O1 Sr2 O1 1_445 7_555 180.0(5)
O1 Sr2 O2 1_445 . 126.261(8)
O1 Sr2 O2 1_445 2_555 90
O1 Sr2 O2 1_445 3_555 53.739(10)
O1 Sr2 O2 1_445 7_555 90
O1 Sr2 O2 1_445 8_555 126.261(8)
O1 Sr2 O2 1_445 9_555 53.739(10)
O1 Sr2 O1 1_545 . 120
O1 Sr2 O1 1_545 7_445 60
O1 Sr2 O1 1_545 7_455 180.0(5)
O1 Sr2 O1 1_545 7_555 60
O1 Sr2 O2 1_545 . 53.739(8)
O1 Sr2 O2 1_545 2_555 126.261(8)
O1 Sr2 O2 1_545 3_555 90.000(12)
O1 Sr2 O2 1_545 7_555 126.261(8)
O1 Sr2 O2 1_545 8_555 53.739(8)
O1 Sr2 O2 1_545 9_555 90.000(12)
O1 Sr2 O1 . 7_445 180.0(5)
O1 Sr2 O1 . 7_455 60
O1 Sr2 O1 . 7_555 60
O1 Sr2 O2 . . 90
O1 Sr2 O2 . 2_555 53.739(8)
O1 Sr2 O2 . 3_555 126.261(10)
O1 Sr2 O2 . 7_555 53.739(8)
O1 Sr2 O2 . 8_555 90
O1 Sr2 O2 . 9_555 126.261(10)
O1 Sr2 O1 7_445 7_455 120
O1 Sr2 O1 7_445 7_555 120
O1 Sr2 O2 7_445 . 90
O1 Sr2 O2 7_445 2_555 126.261(8)
O1 Sr2 O2 7_445 3_555 53.739(10)
O1 Sr2 O2 7_445 7_555 126.261(8)
O1 Sr2 O2 7_445 8_555 90
O1 Sr2 O2 7_445 9_555 53.739(10)
O1 Sr2 O1 7_455 7_555 120
O1 Sr2 O2 7_455 . 126.261(8)
O1 Sr2 O2 7_455 2_555 53.739(8)
O1 Sr2 O2 7_455 3_555 90.000(12)
O1 Sr2 O2 7_455 7_555 53.739(8)
O1 Sr2 O2 7_455 8_555 126.261(8)
O1 Sr2 O2 7_455 9_555 90.000(12)
O1 Sr2 O2 7_555 . 53.739(8)
O1 Sr2 O2 7_555 2_555 90
O1 Sr2 O2 7_555 3_555 126.261(10)
O1 Sr2 O2 7_555 7_555 90
O1 Sr2 O2 7_555 8_555 53.739(8)
O1 Sr2 O2 7_555 9_555 126.261(10)
O2 Sr2 O2 . 2_555 72.522(11)
O2 Sr2 O2 . 3_555 72.522(12)
O2 Sr2 O2 . 7_555 140.066(5)
O2 Sr2 O2 . 8_555 93.848(14)
O2 Sr2 O2 . 9_555 140.066(12)
O2 Sr2 O2 2_555 3_555 72.522(12)
O2 Sr2 O2 2_555 7_555 93.848(14)
O2 Sr2 O2 2_555 8_555 140.066(5)
O2 Sr2 O2 2_555 9_555 140.066(12)
O2 Sr2 O2 3_555 7_555 140.066(12)
O2 Sr2 O2 3_555 8_555 140.066(12)
O2 Sr2 O2 3_555 9_555 93.848(12)
O2 Sr2 O2 7_555 8_555 72.522(11)
O2 Sr2 O2 7_555 9_555 72.522(12)
O2 Sr2 O2 8_555 9_555 72.522(12)

loop_
_geom_bond_atom_site_label_1
_geom_bond_atom_site_label_2
_geom_bond_site_symmetry_2
_geom_bond_distance
Sr1 O2 1_455 3.4483(5)
Sr1 O2 . 2.6177(5)
Sr1 O2 2_545 3.4483(5)
Sr1 O2 2_555 2.6177(5)
Sr1 O2 3_555 2.6177(4)
Sr1 O2 3_665 3.4483(4)
Sr1 O2 10_555 2.6177(5)
Sr1 O2 10_565 3.4483(5)
Sr1 O2 11_555 2.6177(5)
Sr1 O2 11_655 3.4483(5)
Sr1 O2 12_445 3.4483(4)
Sr1 O2 12_555 2.6177(4)
Si1 O1 . 1.6447(2)
Si1 O2 1_565 1.6923(3)
Si1 O2 2_555 1.6923(3)
Si1 O2 3_665 1.6924(6)
Al1 O1 . 1.6447(2)
Al1 O2 1_565 1.6923(3)
Al1 O2 2_555 1.6923(3)
Al1 O2 3_665 1.6924(6)
Sr2 O1 1_445 3.0001
Sr2 O1 1_545 3.0001
Sr2 O1 . 3.0001
Sr2 O1 7_445 3.0001
Sr2 O1 7_455 3.0001
Sr2 O1 7_555 3.0001
Sr2 O2 . 3.0943(5)
Sr2 O2 2_555 3.0943(5)
Sr2 O2 3_555 3.0943(5)
Sr2 O2 7_555 3.0943(5)
Sr2 O2 8_555 3.0943(5)
Sr2 O2 9_555 3.0943(5)
